data_4102382
loop_
_publ_author_name
'Hidenori Kinoshita'
'Oscar J. Ingham'
'Winnie W. Ong'
'Aaron B. Beeler'
'John A. Porco'

_publ_section_title
;
 Tandem Processes Identified from Reaction Screening: Nucleophilic
 Addition to Aryl N-Phosphinylimines Employing La(III)-TFAA Activation
;
_journal_name_full 'Journal of the American Chemical Society'
_journal_page_first 6412
_journal_page_last 6418
_journal_paper_doi 10.1021/ja100346w
_journal_volume 132
_journal_year 2010
_chemical_formula_moiety 'C21 H19 Br F3 N O'
_chemical_formula_sum 'C21 H19 Br F3 N O'
_chemical_formula_weight 438.28
_chemical_name_systematic
; 
 ? 
;
_space_group_IT_number 14
_symmetry_cell_setting monoclinic
_symmetry_space_group_name_Hall '-P 2ybc'
_symmetry_space_group_name_H-M 'P 1 21/c 1'
_atom_sites_solution_hydrogens difmap
_atom_sites_solution_primary direct
_atom_sites_solution_secondary difmap
_audit_creation_method SHELXL-97
_cell_angle_alpha 90.00
_cell_angle_beta 104.366(2)
_cell_angle_gamma 90.00
_cell_formula_units_Z 4
_cell_length_a 10.4731(4)
_cell_length_b 10.0160(4)
_cell_length_c 18.3480(7)
_cell_measurement_reflns_used 9659
_cell_measurement_temperature 173(2)
_cell_measurement_theta_max 27.88
_cell_measurement_theta_min 2.33
_cell_volume 1864.50(13)
_computing_cell_refinement 'Bruker SAINT+'
_computing_data_collection 'Bruker APEX2'
_computing_data_reduction 'Bruker SAINT+'
_computing_molecular_graphics 'Bruker SHELXTL'
_computing_publication_material 'Bruker SHELXTL'
_computing_structure_refinement 'SHELXL-97 (Sheldrick, 1997)'
_computing_structure_solution 'SHELXS-97 (Sheldrick, 1990)'
_diffrn_ambient_temperature 173(2)
_diffrn_measured_fraction_theta_full 0.998
_diffrn_measured_fraction_theta_max 0.998
_diffrn_measurement_device_type 'Bruker X8 APEX II diffractometer'
_diffrn_measurement_method 'phi and omega scans'
_diffrn_radiation_monochromator graphite
_diffrn_radiation_source 'fine-focus sealed tube'
_diffrn_radiation_type MoK\a
_diffrn_radiation_wavelength 0.71073
_diffrn_reflns_av_R_equivalents 0.0500
_diffrn_reflns_av_sigmaI/netI 0.0370
_diffrn_reflns_limit_h_max 13
_diffrn_reflns_limit_h_min -13
_diffrn_reflns_limit_k_max 13
_diffrn_reflns_limit_k_min -13
_diffrn_reflns_limit_l_max 23
_diffrn_reflns_limit_l_min -24
_diffrn_reflns_number 36212
_diffrn_reflns_theta_full 28.36
_diffrn_reflns_theta_max 28.36
_diffrn_reflns_theta_min 2.01
_exptl_absorpt_coefficient_mu 2.244
_exptl_absorpt_correction_T_max 0.8497
_exptl_absorpt_correction_T_min 0.4317
_exptl_absorpt_correction_type multi-scan
_exptl_absorpt_process_details SADABS
_exptl_crystal_colour colorless
_exptl_crystal_density_diffrn 1.561
_exptl_crystal_density_method 'not measured'
_exptl_crystal_description plate
_exptl_crystal_F_000 888
_exptl_crystal_size_max 0.45
_exptl_crystal_size_mid 0.35
_exptl_crystal_size_min 0.08
_refine_diff_density_max 0.362
_refine_diff_density_min -0.382
_refine_diff_density_rms 0.067
_refine_ls_extinction_method none
_refine_ls_goodness_of_fit_ref 1.025
_refine_ls_hydrogen_treatment refall
_refine_ls_matrix_type full
_refine_ls_number_parameters 320
_refine_ls_number_reflns 4644
_refine_ls_number_restraints 0
_refine_ls_restrained_S_all 1.025
_refine_ls_R_factor_all 0.0555
_refine_ls_R_factor_gt 0.0303
_refine_ls_shift/su_max 0.001
_refine_ls_shift/su_mean 0.000
_refine_ls_structure_factor_coef Fsqd
_refine_ls_weighting_details 'calc w=1/[\s^2^(Fo^2^)+(0.0212P)^2^+1.5001P] where P=(Fo^2^+2Fc^2^)/3'
_refine_ls_weighting_scheme calc
_refine_ls_wR_factor_gt 0.0599
_refine_ls_wR_factor_ref 0.0683
_reflns_number_gt 3449
_reflns_number_total 4644
_reflns_threshold_expression >2sigma(I)
_cod_data_source_file ja100346w_si_004.cif
_cod_data_source_block Compound_74b
_cod_original_cell_volume 1864.49(13)
_cod_database_code 4102382

loop_
_symmetry_equiv_pos_as_xyz
'x, y, z'
'-x, y+1/2, -z+1/2'
'-x, -y, -z'
'x, -y-1/2, z-1/2'

loop_
_atom_site_label
_atom_site_type_symbol
_atom_site_fract_x
_atom_site_fract_y
_atom_site_fract_z
_atom_site_U_iso_or_equiv
_atom_site_adp_type
_atom_site_occupancy
_atom_site_symmetry_multiplicity
_atom_site_calc_flag
Br1 Br 0.464044(18) 0.544353(18) 0.398411(10) 0.02986(5) Uani 1 1 d
F1 F -0.27696(11) 0.80977(15) 0.21987(6) 0.0527(4) Uani 1 1 d
F2 F -0.17283(11) 0.87063(11) 0.32876(6) 0.0405(3) Uani 1 1 d
F3 F -0.14621(11) 0.67520(10) 0.29131(7) 0.0450(3) Uani 1 1 d
O1 O -0.04310(12) 0.97619(11) 0.23151(7) 0.0300(3) Uani 1 1 d
N1 N 0.02000(13) 0.76417(13) 0.21425(7) 0.0180(3) Uani 1 1 d
C1 C 0.41693(16) 0.68964(16) 0.33056(9) 0.0215(4) Uani 1 1 d
C2 C 0.50668(17) 0.79065(19) 0.33221(9) 0.0263(4) Uani 1 1 d
C3 C 0.47027(17) 0.89600(19) 0.28314(10) 0.0281(4) Uani 1 1 d
C4 C 0.34654(16) 0.90011(17) 0.23428(9) 0.0225(4) Uani 1 1 d
C5 C 0.25765(15) 0.79671(16) 0.23253(8) 0.0190(3) Uani 1 1 d
C6 C 0.29401(16) 0.68974(16) 0.28157(9) 0.0194(4) Uani 1 1 d
C7 C 0.12438(15) 0.79916(15) 0.17716(8) 0.0177(3) Uani 1 1 d
C8 C 0.11520(16) 0.70576(16) 0.10851(9) 0.0205(4) Uani 1 1 d
C9 C 0.23426(18) 0.7212(2) 0.07481(10) 0.0303(4) Uani 1 1 d
C10 C 0.22734(19) 0.8494(2) 0.03030(10) 0.0362(5) Uani 1 1 d
C11 C 0.10622(19) 0.8519(2) -0.03507(10) 0.0341(5) Uani 1 1 d
C12 C -0.01174(18) 0.79518(18) -0.01432(9) 0.0272(4) Uani 1 1 d
C13 C -0.01208(16) 0.72920(16) 0.04864(9) 0.0205(4) Uani 1 1 d
C14 C -0.13766(16) 0.67459(16) 0.05949(9) 0.0212(4) Uani 1 1 d
C15 C -0.25263(18) 0.74978(18) 0.04008(10) 0.0280(4) Uani 1 1 d
C16 C -0.37110(18) 0.6976(2) 0.04636(11) 0.0329(5) Uani 1 1 d
C17 C -0.37757(19) 0.56974(19) 0.07302(10) 0.0317(5) Uani 1 1 d
C18 C -0.26521(19) 0.49451(18) 0.09287(10) 0.0301(4) Uani 1 1 d
C19 C -0.14592(17) 0.54551(18) 0.08609(9) 0.0260(4) Uani 1 1 d
C20 C -0.05274(15) 0.85539(16) 0.23656(9) 0.0189(4) Uani 1 1 d
C21 C -0.16306(16) 0.80087(16) 0.26912(9) 0.0229(4) Uani 1 1 d
H12 H -0.0938(17) 0.8032(17) -0.0514(9) 0.021(4) Uiso 1 1 d
H9B H 0.3179(18) 0.7142(18) 0.1161(10) 0.030(5) Uiso 1 1 d
H11B H 0.1228(19) 0.8003(19) -0.0763(11) 0.036(5) Uiso 1 1 d
H11A H 0.088(2) 0.942(2) -0.0535(12) 0.048(6) Uiso 1 1 d
H16 H -0.447(2) 0.748(2) 0.0320(11) 0.040(6) Uiso 1 1 d
H2 H 0.5893(17) 0.7901(17) 0.3654(10) 0.025(5) Uiso 1 1 d
H15 H -0.2460(18) 0.838(2) 0.0238(10) 0.033(5) Uiso 1 1 d
H19 H -0.0702(19) 0.4932(19) 0.1002(11) 0.035(5) Uiso 1 1 d
H1N H 0.0084(16) 0.6869(17) 0.2237(9) 0.017(4) Uiso 1 1 d
H10B H 0.2285(17) 0.9247(18) 0.0631(10) 0.027(5) Uiso 1 1 d
H9A H 0.2316(17) 0.6448(19) 0.0421(10) 0.030(5) Uiso 1 1 d
H4 H 0.3202(17) 0.9712(18) 0.2001(10) 0.026(5) Uiso 1 1 d
H7 H 0.1046(15) 0.8905(16) 0.1593(8) 0.012(4) Uiso 1 1 d
H8 H 0.1160(16) 0.6171(18) 0.1270(9) 0.023(5) Uiso 1 1 d
H3 H 0.5287(18) 0.9693(18) 0.2820(10) 0.029(5) Uiso 1 1 d
H17 H -0.459(2) 0.535(2) 0.0765(11) 0.039(6) Uiso 1 1 d
H6 H 0.2343(17) 0.6221(17) 0.2828(9) 0.021(5) Uiso 1 1 d
H10A H 0.303(2) 0.862(2) 0.0119(12) 0.054(7) Uiso 1 1 d
H18 H -0.267(2) 0.409(2) 0.1096(11) 0.042(6) Uiso 1 1 d

loop_
_atom_site_aniso_label
_atom_site_aniso_U_11
_atom_site_aniso_U_22
_atom_site_aniso_U_33
_atom_site_aniso_U_23
_atom_site_aniso_U_13
_atom_site_aniso_U_12
Br1 0.03315(9) 0.02998(9) 0.02436(8) 0.00325(8) 0.00319(7) 0.00991(8)
F1 0.0201(6) 0.0975(10) 0.0385(6) 0.0109(7) 0.0033(5) -0.0082(6)
F2 0.0506(6) 0.0370(6) 0.0441(6) -0.0142(5) 0.0309(5) -0.0109(5)
F3 0.0516(6) 0.0201(5) 0.0773(8) 0.0084(5) 0.0426(6) 0.0025(5)
O1 0.0322(6) 0.0144(6) 0.0486(7) 0.0002(5) 0.0198(6) 0.0019(5)
N1 0.0185(7) 0.0129(6) 0.0235(6) 0.0011(5) 0.0068(5) -0.0011(5)
C1 0.0227(8) 0.0230(8) 0.0199(7) 0.0010(6) 0.0074(6) 0.0061(7)
C2 0.0178(8) 0.0380(10) 0.0223(8) -0.0038(7) 0.0034(7) -0.0015(8)
C3 0.0229(9) 0.0334(10) 0.0290(9) -0.0034(8) 0.0081(7) -0.0094(8)
C4 0.0235(8) 0.0222(8) 0.0233(8) 0.0001(7) 0.0086(7) -0.0032(7)
C5 0.0199(8) 0.0196(8) 0.0184(7) -0.0027(6) 0.0068(6) 0.0008(6)
C6 0.0184(8) 0.0189(8) 0.0216(8) -0.0037(6) 0.0059(6) 0.0002(6)
C7 0.0182(8) 0.0153(7) 0.0201(7) 0.0011(6) 0.0059(6) -0.0001(6)
C8 0.0204(8) 0.0195(8) 0.0216(8) -0.0009(6) 0.0053(6) 0.0019(7)
C9 0.0237(9) 0.0431(11) 0.0242(8) -0.0098(8) 0.0064(7) 0.0016(8)
C10 0.0322(10) 0.0524(12) 0.0274(9) -0.0058(9) 0.0139(8) -0.0136(9)
C11 0.0373(10) 0.0412(11) 0.0250(9) 0.0020(8) 0.0100(8) -0.0091(9)
C12 0.0270(9) 0.0300(9) 0.0229(8) -0.0009(7) 0.0029(7) -0.0043(8)
C13 0.0207(8) 0.0179(8) 0.0216(8) -0.0020(6) 0.0031(6) -0.0013(7)
C14 0.0225(8) 0.0209(8) 0.0178(7) -0.0026(6) 0.0005(6) -0.0046(7)
C15 0.0252(9) 0.0242(9) 0.0314(9) 0.0043(7) 0.0010(7) -0.0029(7)
C16 0.0216(9) 0.0395(11) 0.0343(10) 0.0046(8) 0.0009(8) -0.0014(8)
C17 0.0274(9) 0.0399(11) 0.0264(9) -0.0013(8) 0.0044(7) -0.0129(8)
C18 0.0372(10) 0.0243(9) 0.0278(9) 0.0015(7) 0.0064(8) -0.0094(8)
C19 0.0285(9) 0.0228(8) 0.0254(8) 0.0002(7) 0.0041(7) 0.0002(8)
C20 0.0160(8) 0.0187(8) 0.0211(7) -0.0006(6) 0.0029(6) -0.0001(6)
C21 0.0205(8) 0.0213(8) 0.0267(8) -0.0010(7) 0.0057(7) 0.0013(7)

loop_
_atom_type_symbol
_atom_type_description
_atom_type_scat_dispersion_real
_atom_type_scat_dispersion_imag
_atom_type_scat_source
C C 0.0033 0.0016 'International Tables Vol C Tables 4.2.6.8 and 6.1.1.4'
H H 0.0000 0.0000 'International Tables Vol C Tables 4.2.6.8 and 6.1.1.4'
Br Br -0.2901 2.4595 'International Tables Vol C Tables 4.2.6.8 and 6.1.1.4'
F F 0.0171 0.0103 'International Tables Vol C Tables 4.2.6.8 and 6.1.1.4'
N N 0.0061 0.0033 'International Tables Vol C Tables 4.2.6.8 and 6.1.1.4'
O O 0.0106 0.0060 'International Tables Vol C Tables 4.2.6.8 and 6.1.1.4'

loop_
_geom_angle_atom_site_label_1
_geom_angle_atom_site_label_2
_geom_angle_atom_site_label_3
_geom_angle
C20 N1 C7 122.23(13)
C6 C1 C2 122.50(15)
C6 C1 Br1 118.55(12)
C2 C1 Br1 118.95(12)
C1 C2 C3 118.15(16)
C2 C3 C4 120.65(16)
C3 C4 C5 120.58(16)
C4 C5 C6 119.06(14)
C4 C5 C7 120.44(14)
C6 C5 C7 120.49(14)
C1 C6 C5 119.04(15)
N1 C7 C5 110.80(12)
N1 C7 C8 109.22(12)
C5 C7 C8 113.40(13)
C13 C8 C9 110.40(13)
C13 C8 C7 111.08(13)
C9 C8 C7 111.98(13)
C10 C9 C8 111.62(15)
C11 C10 C9 111.09(16)
C12 C11 C10 112.05(15)
C13 C12 C11 126.22(16)
C12 C13 C14 119.53(15)
C12 C13 C8 120.85(15)
C14 C13 C8 119.59(14)
C15 C14 C19 117.89(16)
C15 C14 C13 120.45(15)
C19 C14 C13 121.60(15)
C16 C15 C14 120.96(17)
C15 C16 C17 120.44(18)
C18 C17 C16 119.43(18)
C17 C18 C19 120.58(17)
C18 C19 C14 120.69(17)
O1 C20 N1 126.80(15)
O1 C20 C21 117.99(14)
N1 C20 C21 115.17(14)
F1 C21 F3 107.87(14)
F1 C21 F2 106.90(14)
F3 C21 F2 106.26(14)
F1 C21 C20 110.73(14)
F3 C21 C20 113.89(14)
F2 C21 C20 110.85(13)

loop_
_geom_bond_atom_site_label_1
_geom_bond_atom_site_label_2
_geom_bond_distance
Br1 C1 1.8989(16)
F1 C21 1.3087(19)
F2 C21 1.3235(19)
F3 C21 1.3213(19)
O1 C20 1.2196(19)
N1 C20 1.318(2)
N1 C7 1.466(2)
C1 C6 1.375(2)
C1 C2 1.376(2)
C2 C3 1.378(3)
C3 C4 1.381(2)
C4 C5 1.388(2)
C5 C6 1.390(2)
C5 C7 1.509(2)
C7 C8 1.553(2)
C8 C13 1.521(2)
C8 C9 1.531(2)
C9 C10 1.514(3)
C10 C11 1.514(3)
C11 C12 1.493(3)
C12 C13 1.332(2)
C13 C14 1.483(2)
C14 C15 1.390(2)
C14 C19 1.392(2)
C15 C16 1.377(3)
C16 C17 1.379(3)
C17 C18 1.368(3)
C18 C19 1.384(3)
C20 C21 1.527(2)
